data_4025010
loop_
_publ_author_name
'Jarugu Narasimha Moorthy'
'Palani Natarajan'
'Paloth Venugopalan'

_publ_contact_author_address
;Departmet of chemistry
Indian Institute of Technology - Kanpur
Kanpur - 208 016
INDIA
;
_publ_contact_author_email moorthy@iitk.ac.in
_publ_contact_author_fax +915122597436
_publ_contact_author_name 'Prof. J. N. Moorthy'
_publ_contact_author_phone +915122597498
_publ_section_title
;
Abundant Lattice Inclusion Phenomenon with Sterically Hindered and
Inherently Shape-Selective Tetraarylpyrenes
;
_journal_name_full 'Journal of Organic Chemistry'
_journal_page_first 8566
_journal_page_last 8577
_journal_paper_doi 10.1021/jo901465f
_journal_volume 74
_journal_year 2009
_chemical_formula_moiety 'C52 H50 O4, C12 H10 O'
_chemical_formula_sum 'C64 H60 O5'
_chemical_formula_weight 909.12
_chemical_name_common tetra(2,6-dimethyl-4-methoxyphenyl)pyrene
_chemical_name_systematic
;
 tetra(2,6-dimethyl-4-methoxyphenyl)pyrene
;
_space_group_IT_number 14
_symmetry_cell_setting monoclinic
_symmetry_Int_Tables_number 14
_symmetry_space_group_name_Hall '-P 2yn'
_symmetry_space_group_name_H-M 'P 1 21/n 1'
_atom_sites_solution_hydrogens geom
_atom_sites_solution_primary direct
_atom_sites_solution_secondary difmap
_audit_creation_method SHELXL-97
_cell_angle_alpha 90.00
_cell_angle_beta 98.817(2)
_cell_angle_gamma 90.00
_cell_formula_units_Z 4
_cell_length_a 9.7575(8)
_cell_length_b 22.8431(17)
_cell_length_c 22.4357(17)
_cell_measurement_reflns_used 2077
_cell_measurement_temperature 100(2)
_cell_measurement_theta_max 20.17
_cell_measurement_theta_min 2.29
_cell_volume 4941.6(7)
_computing_cell_refinement 'Bruker SAINT'
_computing_data_collection 'Bruker APEX'
_computing_data_reduction 'Bruker SAINT'
_computing_molecular_graphics 'SHELXL 5.1, XP (Sheldrick, 1994)'
_computing_publication_material SHELXS-97
_computing_structure_refinement 'SHELXL-97 (Sheldrick, 2008)'
_computing_structure_solution 'SHELXS-97 (Sheldrick, 2008)'
_diffrn_ambient_temperature 293(2)
_diffrn_measured_fraction_theta_full 0.991
_diffrn_measured_fraction_theta_max 0.991
_diffrn_measurement_device_type 'Bruker SMART APEX'
_diffrn_measurement_method 'phi and omega scans'
_diffrn_radiation_monochromator graphite
_diffrn_radiation_source 'fine-focus sealed tube'
_diffrn_radiation_type MoK\a
_diffrn_radiation_wavelength 0.71073
_diffrn_reflns_av_R_equivalents 0.0683
_diffrn_reflns_av_sigmaI/netI 0.0844
_diffrn_reflns_limit_h_max 9
_diffrn_reflns_limit_h_min -11
_diffrn_reflns_limit_k_max 27
_diffrn_reflns_limit_k_min -26
_diffrn_reflns_limit_l_max 26
_diffrn_reflns_limit_l_min -23
_diffrn_reflns_number 25380
_diffrn_reflns_theta_full 25.00
_diffrn_reflns_theta_max 25.00
_diffrn_reflns_theta_min 2.01
_exptl_absorpt_coefficient_mu 0.076
_exptl_absorpt_correction_type none
_exptl_crystal_colour 'color less'
_exptl_crystal_density_diffrn 1.222
_exptl_crystal_density_method 'not measured'
_exptl_crystal_description blacks
_exptl_crystal_F_000 1936
_exptl_crystal_size_max 0.2
_exptl_crystal_size_mid 0.1
_exptl_crystal_size_min 0.1
_refine_diff_density_max 0.657
_refine_diff_density_min -0.281
_refine_diff_density_rms 0.051
_refine_ls_extinction_method none
_refine_ls_goodness_of_fit_ref 1.029
_refine_ls_hydrogen_treatment constr
_refine_ls_matrix_type full
_refine_ls_number_parameters 634
_refine_ls_number_reflns 8634
_refine_ls_number_restraints 0
_refine_ls_restrained_S_all 1.029
_refine_ls_R_factor_all 0.1138
_refine_ls_R_factor_gt 0.0629
_refine_ls_shift/su_max 0.000
_refine_ls_shift/su_mean 0.000
_refine_ls_structure_factor_coef Fsqd
_refine_ls_weighting_details 'calc w=1/[\s^2^(Fo^2^)+(0.0512P)^2^+0.0000P] where P=(Fo^2^+2Fc^2^)/3'
_refine_ls_weighting_scheme calc
_refine_ls_wR_factor_gt 0.1286
_refine_ls_wR_factor_ref 0.1459
_reflns_number_gt 5033
_reflns_number_total 8634
_reflns_threshold_expression >2sigma(I)
_cod_data_source_file jo901465f_si_001_30.cif
_cod_data_source_block H2.G27
_cod_depositor_comments
;
The following automatic conversions were performed:
'_symmetry_cell_setting' value 'Monoclinic' changed to 'monoclinic'
according to '/home/saulius/struct/CIF-dictionaries/cif_core.dic'
dictionary named 'cif_core.dic' version 2.4.1 from 2010-06-29.

Automatic conversion script
Id: cif_fix_enum 1527 2010-12-29 10:47:43Z saulius 
;
_cod_original_sg_symbol_H-M 'P 21/n'
_cod_database_code 4025010

loop_
_symmetry_equiv_pos_as_xyz
'x, y, z'
'-x+1/2, y+1/2, -z+1/2'
'-x, -y, -z'
'x-1/2, -y-1/2, z-1/2'

loop_
_atom_site_label
_atom_site_type_symbol
_atom_site_fract_x
_atom_site_fract_y
_atom_site_fract_z
_atom_site_U_iso_or_equiv
_atom_site_adp_type
_atom_site_occupancy
_atom_site_symmetry_multiplicity
_atom_site_calc_flag
_atom_site_refinement_flags
_atom_site_disorder_assembly
_atom_site_disorder_group
O1 O 0.5059(2) 0.83291(8) 0.47562(8) 0.0458(5) Uani 1 1 d . . .
O2 O 0.15593(19) 0.72037(7) 0.71931(8) 0.0406(5) Uani 1 1 d . . .
O3 O 1.01116(19) 0.33148(7) 0.78615(8) 0.0369(5) Uani 1 1 d . . .
O4 O -0.1761(2) 0.35988(12) 0.62318(11) 0.0757(7) Uani 1 1 d . . .
O5 O 0.7880(2) 0.71892(8) 0.78796(8) 0.0495(6) Uani 1 1 d . . .
C1 C 0.5097(2) 0.50264(10) 0.96913(10) 0.0256(6) Uani 1 1 d . . .
C2 C 0.4279(3) 0.54329(10) 0.93048(11) 0.0248(6) Uani 1 1 d . . .
C3 C 0.4477(3) 0.54838(10) 0.87016(11) 0.0266(6) Uani 1 1 d . . .
C4 C 0.5462(3) 0.51362(11) 0.84915(11) 0.0299(6) Uani 1 1 d . . .
H4 H 0.5589 0.5175 0.8091 0.036 Uiso 1 1 calc R . .
C5 C 0.6271(3) 0.47314(10) 0.88513(10) 0.0256(6) Uani 1 1 d . . .
C6 C 0.6096(3) 0.46766(10) 0.94613(10) 0.0253(6) Uani 1 1 d . . .
C7 C 0.6902(3) 0.42709(10) 0.98660(11) 0.0283(6) Uani 1 1 d . . .
H7 H 0.7559 0.4037 0.9722 0.034 Uiso 1 1 calc R . .
C8 C 0.6727(3) 0.42242(10) 1.04440(11) 0.0280(6) Uani 1 1 d . . .
H8 H 0.7274 0.3961 1.0692 0.034 Uiso 1 1 calc R . .
C9 C 0.7306(3) 0.43642(11) 0.85934(10) 0.0270(6) Uani 1 1 d . . .
C10 C 0.8724(3) 0.45022(10) 0.87161(11) 0.0271(6) Uani 1 1 d . . .
C11 C 0.9681(3) 0.41541(11) 0.84744(11) 0.0295(6) Uani 1 1 d . . .
H11 H 1.0622 0.4240 0.8560 0.035 Uiso 1 1 calc R . .
C12 C 0.9236(3) 0.36822(11) 0.81074(11) 0.0288(6) Uani 1 1 d . . .
C13 C 0.7842(3) 0.35528(11) 0.79792(11) 0.0326(7) Uani 1 1 d . . .
H13 H 0.7552 0.3239 0.7728 0.039 Uiso 1 1 calc R . .
C14 C 0.6860(3) 0.38826(11) 0.82185(11) 0.0299(6) Uani 1 1 d . . .
C15 C 0.5350(3) 0.37247(12) 0.80885(12) 0.0409(7) Uani 1 1 d . . .
H15A H 0.5240 0.3369 0.7858 0.061 Uiso 1 1 calc R . .
H15B H 0.4846 0.4034 0.7863 0.061 Uiso 1 1 calc R . .
H15C H 0.4998 0.3670 0.8461 0.061 Uiso 1 1 calc R . .
C16 C 0.9234(3) 0.50220(11) 0.90982(11) 0.0391(7) Uani 1 1 d . . .
H16A H 1.0204 0.5079 0.9087 0.059 Uiso 1 1 calc R . .
H16B H 0.9092 0.4954 0.9507 0.059 Uiso 1 1 calc R . .
H16C H 0.8730 0.5365 0.8945 0.059 Uiso 1 1 calc R . .
C17 C 1.1558(3) 0.34320(12) 0.79951(13) 0.0428(8) Uani 1 1 d . . .
H17A H 1.1750 0.3808 0.7835 0.064 Uiso 1 1 calc R . .
H17B H 1.2061 0.3135 0.7816 0.064 Uiso 1 1 calc R . .
H17C H 1.1839 0.3432 0.8424 0.064 Uiso 1 1 calc R . .
C18 C 0.3681(3) 0.59247(11) 0.82889(10) 0.0260(6) Uani 1 1 d . . .
C19 C 0.4114(3) 0.65149(11) 0.83163(10) 0.0281(6) Uani 1 1 d . . .
C20 C 0.3364(3) 0.69190(11) 0.79354(11) 0.0313(6) Uani 1 1 d . . .
H20 H 0.3645 0.7308 0.7950 0.038 Uiso 1 1 calc R . .
C21 C 0.2214(3) 0.67554(11) 0.75377(11) 0.0303(6) Uani 1 1 d . . .
C22 C 0.1783(3) 0.61788(11) 0.75039(11) 0.0300(6) Uani 1 1 d . . .
H22 H 0.1008 0.6070 0.7232 0.036 Uiso 1 1 calc R . .
C23 C 0.2516(3) 0.57589(11) 0.78798(10) 0.0282(6) Uani 1 1 d . . .
C24 C 0.2020(3) 0.51348(11) 0.78433(12) 0.0393(7) Uani 1 1 d . . .
H24A H 0.2731 0.4887 0.7729 0.059 Uiso 1 1 calc R . .
H24B H 0.1200 0.5104 0.7548 0.059 Uiso 1 1 calc R . .
H24C H 0.1812 0.5014 0.8230 0.059 Uiso 1 1 calc R . .
C25 C 0.5375(3) 0.67059(11) 0.87440(11) 0.0376(7) Uani 1 1 d . . .
H25A H 0.5621 0.7097 0.8646 0.056 Uiso 1 1 calc R . .
H25B H 0.6132 0.6447 0.8709 0.056 Uiso 1 1 calc R . .
H25C H 0.5175 0.6696 0.9150 0.056 Uiso 1 1 calc R . .
C26 C 0.0464(3) 0.70510(12) 0.67278(12) 0.0449(8) Uani 1 1 d . . .
H26A H 0.0785 0.6762 0.6470 0.067 Uiso 1 1 calc R . .
H26B H 0.0162 0.7393 0.6496 0.067 Uiso 1 1 calc R . .
H26C H -0.0296 0.6894 0.6903 0.067 Uiso 1 1 calc R . .
C27 C 0.5204(3) 0.49654(11) 0.47084(10) 0.0286(6) Uani 1 1 d . . .
C28 C 0.4484(3) 0.45687(10) 0.42833(11) 0.0280(6) Uani 1 1 d . . .
C29 C 0.3366(3) 0.42384(11) 0.44630(11) 0.0323(6) Uani 1 1 d . . .
H29 H 0.2896 0.3971 0.4193 0.039 Uiso 1 1 calc R . .
C30 C 0.2971(3) 0.43020(11) 0.50120(11) 0.0349(7) Uani 1 1 d . . .
H30 H 0.2235 0.4082 0.5110 0.042 Uiso 1 1 calc R . .
C31 C 0.3674(3) 0.47052(11) 0.54448(11) 0.0307(6) Uani 1 1 d . . .
C32 C 0.3236(3) 0.47889(11) 0.60124(11) 0.0320(6) Uani 1 1 d . . .
C33 C 0.3989(3) 0.51744(11) 0.64194(11) 0.0321(7) Uani 1 1 d . . .
H33 H 0.3720 0.5220 0.6797 0.038 Uiso 1 1 calc R . .
C34 C 0.5117(3) 0.54934(11) 0.62911(11) 0.0281(6) Uani 1 1 d . . .
C35 C 0.5857(3) 0.59198(11) 0.67380(10) 0.0283(6) Uani 1 1 d . . .
C36 C 0.5389(3) 0.65043(11) 0.67262(11) 0.0305(6) Uani 1 1 d . . .
C37 C 0.6101(3) 0.69049(12) 0.71230(11) 0.0343(7) Uani 1 1 d . . .
H37 H 0.5795 0.7291 0.7118 0.041 Uiso 1 1 calc R . .
C38 C 0.7247(3) 0.67451(12) 0.75225(11) 0.0368(7) Uani 1 1 d . . .
C39 C 0.7702(3) 0.61678(13) 0.75403(11) 0.0373(7) Uani 1 1 d . . .
H39 H 0.8468 0.6058 0.7817 0.045 Uiso 1 1 calc R . .
C40 C 0.7019(3) 0.57528(11) 0.71468(11) 0.0317(7) Uani 1 1 d . . .
C41 C 0.7555(3) 0.51346(12) 0.71625(12) 0.0445(8) Uani 1 1 d . . .
H41A H 0.8089 0.5079 0.6841 0.067 Uiso 1 1 calc R . .
H41B H 0.6788 0.4867 0.7114 0.067 Uiso 1 1 calc R . .
H41C H 0.8131 0.5064 0.7542 0.067 Uiso 1 1 calc R . .
C42 C 0.4147(3) 0.66976(11) 0.62934(12) 0.0377(7) Uani 1 1 d . . .
H42A H 0.3942 0.7099 0.6372 0.056 Uiso 1 1 calc R . .
H42B H 0.3366 0.6457 0.6343 0.056 Uiso 1 1 calc R . .
H42C H 0.4338 0.6661 0.5888 0.056 Uiso 1 1 calc R . .
C43 C 0.8997(3) 0.70338(15) 0.83319(13) 0.0593(9) Uani 1 1 d . . .
H43A H 0.8697 0.6738 0.8588 0.089 Uiso 1 1 calc R . .
H43B H 0.9302 0.7373 0.8569 0.089 Uiso 1 1 calc R . .
H43C H 0.9749 0.6885 0.8146 0.089 Uiso 1 1 calc R . .
C44 C 0.1931(3) 0.44982(12) 0.61354(11) 0.0339(7) Uani 1 1 d . . .
C45 C 0.0670(3) 0.47934(13) 0.59708(12) 0.0418(7) Uani 1 1 d . . .
C46 C -0.0584(3) 0.45053(14) 0.60010(13) 0.0475(8) Uani 1 1 d . . .
H46 H -0.1422 0.4698 0.5888 0.057 Uiso 1 1 calc R . .
C47 C -0.0569(3) 0.39361(15) 0.61992(13) 0.0474(8) Uani 1 1 d . . .
C48 C 0.0664(3) 0.36534(13) 0.63842(12) 0.0439(8) Uani 1 1 d . . .
H48 H 0.0657 0.3275 0.6537 0.053 Uiso 1 1 calc R . .
C49 C 0.1922(3) 0.39245(13) 0.63462(11) 0.0384(7) Uani 1 1 d . . .
C50 C 0.3268(3) 0.35976(13) 0.65102(13) 0.0490(8) Uani 1 1 d . . .
H50A H 0.3115 0.3255 0.6739 0.074 Uiso 1 1 calc R . .
H50B H 0.3935 0.3846 0.6747 0.074 Uiso 1 1 calc R . .
H50C H 0.3612 0.3483 0.6149 0.074 Uiso 1 1 calc R . .
C51 C 0.0638(3) 0.54156(13) 0.57487(14) 0.0525(8) Uani 1 1 d . . .
H51A H 0.1257 0.5650 0.6026 0.079 Uiso 1 1 calc R . .
H51B H -0.0287 0.5567 0.5720 0.079 Uiso 1 1 calc R . .
H51C H 0.0926 0.5427 0.5358 0.079 Uiso 1 1 calc R . .
C52 C -0.3034(4) 0.38302(17) 0.5979(2) 0.0898(13) Uani 1 1 d . . .
H52A H -0.3195 0.4189 0.6181 0.135 Uiso 1 1 calc R . .
H52B H -0.3756 0.3555 0.6024 0.135 Uiso 1 1 calc R . .
H52C H -0.3032 0.3907 0.5559 0.135 Uiso 1 1 calc R . .
C53 C 0.6114(3) 0.79330(12) 0.49507(12) 0.0378(7) Uani 1 1 d . . .
C54 C 0.6948(3) 0.77553(12) 0.45433(13) 0.0422(8) Uani 1 1 d . . .
H54 H 0.6781 0.7888 0.4147 0.051 Uiso 1 1 calc R . .
C55 C 0.8030(3) 0.73803(13) 0.47277(14) 0.0446(8) Uani 1 1 d . . .
H55 H 0.8599 0.7262 0.4453 0.053 Uiso 1 1 calc R . .
C56 C 0.8288(3) 0.71765(13) 0.53089(14) 0.0465(8) Uani 1 1 d . . .
H56 H 0.9013 0.6917 0.5427 0.056 Uiso 1 1 calc R . .
C57 C 0.7451(3) 0.73635(13) 0.57183(13) 0.0460(8) Uani 1 1 d . . .
H57 H 0.7623 0.7231 0.6115 0.055 Uiso 1 1 calc R . .
C58 C 0.6371(3) 0.77425(12) 0.55448(12) 0.0409(7) Uani 1 1 d . . .
H58 H 0.5818 0.7870 0.5822 0.049 Uiso 1 1 calc R . .
C59 C 0.3798(3) 0.82600(12) 0.49768(12) 0.0376(7) Uani 1 1 d . . .
C60 C 0.3171(3) 0.87554(13) 0.51539(12) 0.0445(8) Uani 1 1 d . . .
H60 H 0.3592 0.9120 0.5142 0.053 Uiso 1 1 calc R . .
C61 C 0.1888(3) 0.86998(14) 0.53521(12) 0.0472(8) Uani 1 1 d . . .
H61 H 0.1447 0.9032 0.5471 0.057 Uiso 1 1 calc R . .
C62 C 0.1275(3) 0.81683(14) 0.53737(12) 0.0458(8) Uani 1 1 d . . .
H62 H 0.0428 0.8135 0.5512 0.055 Uiso 1 1 calc R . .
C63 C 0.1922(3) 0.76748(13) 0.51877(12) 0.0424(7) Uani 1 1 d . . .
H63 H 0.1500 0.7310 0.5197 0.051 Uiso 1 1 calc R . .
C64 C 0.3188(3) 0.77211(12) 0.49889(12) 0.0394(7) Uani 1 1 d . . .
H64 H 0.3622 0.7390 0.4865 0.047 Uiso 1 1 calc R . .

loop_
_atom_site_aniso_label
_atom_site_aniso_U_11
_atom_site_aniso_U_22
_atom_site_aniso_U_33
_atom_site_aniso_U_23
_atom_site_aniso_U_13
_atom_site_aniso_U_12
O1 0.0491(14) 0.0439(12) 0.0452(12) 0.0099(10) 0.0094(10) -0.0033(11)
O2 0.0407(12) 0.0369(11) 0.0406(11) 0.0096(9) -0.0057(9) 0.0030(9)
O3 0.0332(12) 0.0360(11) 0.0420(11) -0.0083(9) 0.0080(9) 0.0034(9)
O4 0.0380(15) 0.112(2) 0.0780(17) -0.0097(15) 0.0123(13) -0.0182(15)
O5 0.0493(14) 0.0585(14) 0.0394(11) -0.0123(10) 0.0030(10) -0.0106(11)
C1 0.0255(16) 0.0261(14) 0.0252(13) 0.0009(11) 0.0041(12) -0.0031(12)
C2 0.0232(15) 0.0235(14) 0.0278(14) -0.0011(11) 0.0043(12) 0.0012(11)
C3 0.0288(16) 0.0258(14) 0.0263(14) 0.0002(11) 0.0074(12) 0.0012(12)
C4 0.0314(17) 0.0346(16) 0.0253(14) 0.0023(12) 0.0089(12) -0.0001(13)
C5 0.0273(15) 0.0254(14) 0.0253(14) 0.0005(11) 0.0075(12) -0.0004(12)
C6 0.0266(15) 0.0235(14) 0.0266(14) 0.0015(11) 0.0066(12) -0.0007(12)
C7 0.0263(16) 0.0274(15) 0.0316(15) -0.0009(12) 0.0057(12) 0.0061(12)
C8 0.0298(16) 0.0270(15) 0.0274(14) 0.0048(11) 0.0048(12) 0.0031(12)
C9 0.0313(16) 0.0284(15) 0.0220(13) 0.0027(11) 0.0065(12) 0.0018(12)
C10 0.0328(17) 0.0252(15) 0.0246(14) 0.0030(11) 0.0087(12) 0.0008(12)
C11 0.0282(16) 0.0340(16) 0.0279(14) 0.0023(12) 0.0100(12) 0.0004(13)
C12 0.0328(17) 0.0285(15) 0.0268(14) -0.0017(12) 0.0102(13) 0.0041(13)
C13 0.0351(18) 0.0306(15) 0.0320(15) -0.0074(12) 0.0044(13) -0.0021(13)
C14 0.0315(17) 0.0278(15) 0.0307(14) 0.0003(12) 0.0054(12) 0.0005(13)
C15 0.0361(18) 0.0440(18) 0.0430(17) -0.0087(14) 0.0069(14) -0.0022(14)
C16 0.0342(18) 0.0466(18) 0.0367(16) -0.0090(14) 0.0061(13) 0.0019(14)
C17 0.0279(18) 0.0489(19) 0.0512(18) -0.0125(15) 0.0047(14) 0.0033(14)
C18 0.0263(15) 0.0303(15) 0.0232(13) 0.0032(11) 0.0094(12) 0.0034(12)
C19 0.0308(16) 0.0330(16) 0.0215(13) 0.0013(11) 0.0073(12) 0.0007(13)
C20 0.0366(17) 0.0261(15) 0.0316(15) 0.0001(12) 0.0070(13) -0.0009(13)
C21 0.0297(16) 0.0350(17) 0.0265(14) 0.0057(12) 0.0057(12) 0.0066(13)
C22 0.0250(16) 0.0378(17) 0.0267(14) 0.0031(12) 0.0028(12) -0.0055(13)
C23 0.0305(16) 0.0315(15) 0.0239(14) 0.0011(12) 0.0082(12) 0.0002(13)
C24 0.0411(19) 0.0381(17) 0.0390(16) 0.0052(13) 0.0069(14) -0.0041(14)
C25 0.0406(18) 0.0360(17) 0.0345(15) 0.0027(13) 0.0008(13) -0.0030(14)
C26 0.0388(19) 0.0481(18) 0.0440(17) 0.0125(14) -0.0058(15) 0.0019(15)
C27 0.0295(16) 0.0301(15) 0.0267(13) 0.0042(12) 0.0061(12) 0.0017(12)
C28 0.0286(16) 0.0276(15) 0.0290(14) 0.0007(11) 0.0087(12) 0.0022(12)
C29 0.0322(17) 0.0363(16) 0.0288(15) -0.0022(12) 0.0058(13) -0.0024(13)
C30 0.0332(17) 0.0376(17) 0.0348(16) -0.0053(13) 0.0082(13) -0.0062(13)
C31 0.0325(17) 0.0305(15) 0.0304(15) 0.0012(12) 0.0086(13) 0.0019(13)
C32 0.0346(17) 0.0338(16) 0.0289(15) 0.0000(12) 0.0094(13) -0.0017(13)
C33 0.0387(18) 0.0370(16) 0.0224(13) 0.0000(12) 0.0107(13) 0.0019(14)
C34 0.0281(16) 0.0304(15) 0.0261(14) 0.0019(11) 0.0056(12) 0.0039(12)
C35 0.0283(16) 0.0349(16) 0.0234(13) -0.0002(12) 0.0098(12) -0.0018(13)
C36 0.0324(17) 0.0353(16) 0.0261(14) -0.0011(12) 0.0119(13) -0.0027(13)
C37 0.0380(18) 0.0325(16) 0.0344(16) 0.0010(13) 0.0113(14) 0.0002(13)
C38 0.0382(18) 0.0465(19) 0.0267(15) -0.0072(13) 0.0083(13) -0.0065(15)
C39 0.0319(17) 0.055(2) 0.0253(15) -0.0014(14) 0.0045(13) 0.0029(15)
C40 0.0353(17) 0.0382(17) 0.0238(14) 0.0029(12) 0.0113(13) 0.0043(13)
C41 0.050(2) 0.0528(19) 0.0319(16) 0.0015(14) 0.0088(14) 0.0122(16)
C42 0.0391(18) 0.0339(16) 0.0395(16) 0.0014(13) 0.0043(14) 0.0041(13)
C43 0.041(2) 0.086(3) 0.0478(19) -0.0263(18) -0.0028(16) -0.0063(18)
C44 0.0341(18) 0.0405(17) 0.0294(15) -0.0065(13) 0.0125(13) -0.0058(14)
C45 0.042(2) 0.051(2) 0.0361(16) -0.0077(14) 0.0171(15) -0.0066(16)
C46 0.042(2) 0.058(2) 0.0458(18) -0.0049(16) 0.0186(15) -0.0029(16)
C47 0.040(2) 0.064(2) 0.0428(18) 0.0000(16) 0.0212(16) -0.0135(18)
C48 0.050(2) 0.0465(19) 0.0379(17) 0.0047(14) 0.0142(15) -0.0101(16)
C49 0.0417(19) 0.0464(19) 0.0286(15) 0.0014(13) 0.0105(13) -0.0057(15)
C50 0.056(2) 0.0495(19) 0.0417(18) 0.0036(15) 0.0081(16) -0.0079(17)
C51 0.043(2) 0.053(2) 0.064(2) -0.0020(17) 0.0148(16) 0.0055(16)
C52 0.069(3) 0.075(3) 0.134(4) -0.018(3) 0.041(3) -0.011(2)
C53 0.0408(19) 0.0365(17) 0.0357(17) 0.0002(13) 0.0043(14) -0.0105(14)
C54 0.044(2) 0.0454(19) 0.0373(17) -0.0053(14) 0.0056(15) -0.0157(16)
C55 0.0370(19) 0.0497(19) 0.0493(19) -0.0132(16) 0.0139(15) -0.0145(16)
C56 0.0328(19) 0.051(2) 0.054(2) 0.0006(16) 0.0024(16) -0.0078(15)
C57 0.0324(19) 0.067(2) 0.0385(17) 0.0055(15) 0.0038(15) -0.0093(16)
C58 0.0369(19) 0.0494(19) 0.0367(17) -0.0040(14) 0.0062(14) -0.0060(15)
C59 0.043(2) 0.0369(18) 0.0311(16) 0.0062(13) 0.0020(14) 0.0012(15)
C60 0.061(2) 0.0360(18) 0.0319(16) 0.0052(13) -0.0060(15) -0.0023(16)
C61 0.053(2) 0.052(2) 0.0340(17) 0.0023(15) -0.0019(16) 0.0155(17)
C62 0.0394(19) 0.056(2) 0.0391(18) 0.0026(16) -0.0026(14) 0.0080(17)
C63 0.0389(19) 0.0461(19) 0.0396(17) 0.0070(14) -0.0021(15) -0.0016(15)
C64 0.0379(19) 0.0369(17) 0.0427(17) -0.0018(14) 0.0039(14) 0.0014(14)

loop_
_atom_type_symbol
_atom_type_description
_atom_type_scat_dispersion_real
_atom_type_scat_dispersion_imag
_atom_type_scat_source
C C 0.0033 0.0016 'International Tables Vol C Tables 4.2.6.8 and 6.1.1.4'
H H 0.0000 0.0000 'International Tables Vol C Tables 4.2.6.8 and 6.1.1.4'
O O 0.0106 0.0060 'International Tables Vol C Tables 4.2.6.8 and 6.1.1.4'

loop_
_geom_angle_atom_site_label_1
_geom_angle_atom_site_label_2
_geom_angle_atom_site_label_3
_geom_angle
_geom_angle_site_symmetry_1
_geom_angle_site_symmetry_3
_geom_angle_publ_flag
C53 O1 C59 117.6(2) . . ?
C21 O2 C26 117.5(2) . . ?
C12 O3 C17 117.3(2) . . ?
C52 O4 C47 117.7(3) . . ?
C38 O5 C43 117.3(2) . . ?
C6 C1 C2 119.8(2) . . ?
C6 C1 C1 120.3(3) . 3_667 ?
C2 C1 C1 119.9(3) . 3_667 ?
C3 C2 C1 119.6(2) . . ?
C3 C2 C8 122.5(2) . 3_667 ?
C1 C2 C8 117.9(2) . 3_667 ?
C4 C3 C2 119.2(2) . . ?
C4 C3 C18 119.7(2) . . ?
C2 C3 C18 121.1(2) . . ?
C3 C4 C5 123.1(2) . . ?
C3 C4 H4 118.5 . . ?
C5 C4 H4 118.5 . . ?
C4 C5 C6 118.7(2) . . ?
C4 C5 C9 120.3(2) . . ?
C6 C5 C9 121.0(2) . . ?
C5 C6 C1 119.7(2) . . ?
C5 C6 C7 122.2(2) . . ?
C1 C6 C7 118.2(2) . . ?
C8 C7 C6 121.5(2) . . ?
C8 C7 H7 119.2 . . ?
C6 C7 H7 119.2 . . ?
C7 C8 C2 122.2(2) . 3_667 ?
C7 C8 H8 118.9 . . ?
C2 C8 H8 118.9 3_667 . ?
C10 C9 C14 119.7(2) . . ?
C10 C9 C5 120.1(2) . . ?
C14 C9 C5 120.2(2) . . ?
C11 C10 C9 119.5(2) . . ?
C11 C10 C16 119.2(2) . . ?
C9 C10 C16 121.3(2) . . ?
C12 C11 C10 120.4(3) . . ?
C12 C11 H11 119.8 . . ?
C10 C11 H11 119.8 . . ?
O3 C12 C13 116.1(2) . . ?
O3 C12 C11 123.9(2) . . ?
C13 C12 C11 120.0(2) . . ?
C12 C13 C14 121.3(2) . . ?
C12 C13 H13 119.3 . . ?
C14 C13 H13 119.3 . . ?
C13 C14 C9 119.0(2) . . ?
C13 C14 C15 120.6(2) . . ?
C9 C14 C15 120.4(2) . . ?
C14 C15 H15A 109.5 . . ?
C14 C15 H15B 109.5 . . ?
H15A C15 H15B 109.5 . . ?
C14 C15 H15C 109.5 . . ?
H15A C15 H15C 109.5 . . ?
H15B C15 H15C 109.5 . . ?
C10 C16 H16A 109.5 . . ?
C10 C16 H16B 109.5 . . ?
H16A C16 H16B 109.5 . . ?
C10 C16 H16C 109.5 . . ?
H16A C16 H16C 109.5 . . ?
H16B C16 H16C 109.5 . . ?
O3 C17 H17A 109.5 . . ?
O3 C17 H17B 109.5 . . ?
H17A C17 H17B 109.5 . . ?
O3 C17 H17C 109.5 . . ?
H17A C17 H17C 109.5 . . ?
H17B C17 H17C 109.5 . . ?
C23 C18 C19 119.6(2) . . ?
C23 C18 C3 120.9(2) . . ?
C19 C18 C3 119.4(2) . . ?
C20 C19 C18 118.8(2) . . ?
C20 C19 C25 120.2(2) . . ?
C18 C19 C25 121.0(2) . . ?
C21 C20 C19 121.3(2) . . ?
C21 C20 H20 119.3 . . ?
C19 C20 H20 119.3 . . ?
C20 C21 O2 115.1(2) . . ?
C20 C21 C22 120.4(2) . . ?
O2 C21 C22 124.5(2) . . ?
C21 C22 C23 119.9(2) . . ?
C21 C22 H22 120.1 . . ?
C23 C22 H22 120.1 . . ?
C22 C23 C18 119.9(2) . . ?
C22 C23 C24 119.1(2) . . ?
C18 C23 C24 121.0(2) . . ?
C23 C24 H24A 109.5 . . ?
C23 C24 H24B 109.5 . . ?
H24A C24 H24B 109.5 . . ?
C23 C24 H24C 109.5 . . ?
H24A C24 H24C 109.5 . . ?
H24B C24 H24C 109.5 . . ?
C19 C25 H25A 109.5 . . ?
C19 C25 H25B 109.5 . . ?
H25A C25 H25B 109.5 . . ?
C19 C25 H25C 109.5 . . ?
H25A C25 H25C 109.5 . . ?
H25B C25 H25C 109.5 . . ?
O2 C26 H26A 109.5 . . ?
O2 C26 H26B 109.5 . . ?
H26A C26 H26B 109.5 . . ?
O2 C26 H26C 109.5 . . ?
H26A C26 H26C 109.5 . . ?
H26B C26 H26C 109.5 . . ?
C31 C27 C28 119.9(2) 3_666 . ?
C31 C27 C27 119.8(3) 3_666 3_666 ?
C28 C27 C27 120.4(3) . 3_666 ?
C34 C28 C27 120.0(2) 3_666 . ?
C34 C28 C29 122.2(2) 3_666 . ?
C27 C28 C29 117.8(2) . . ?
C30 C29 C28 122.3(2) . . ?
C30 C29 H29 118.9 . . ?
C28 C29 H29 118.9 . . ?
C29 C30 C31 120.8(3) . . ?
C29 C30 H30 119.6 . . ?
C31 C30 H30 119.6 . . ?
C27 C31 C32 119.9(2) 3_666 . ?
C27 C31 C30 119.0(2) 3_666 . ?
C32 C31 C30 121.1(2) . . ?
C33 C32 C31 118.2(2) . . ?
C33 C32 C44 122.4(2) . . ?
C31 C32 C44 119.2(2) . . ?
C34 C33 C32 123.4(2) . . ?
C34 C33 H33 118.3 . . ?
C32 C33 H33 118.3 . . ?
C33 C34 C28 118.5(2) . 3_666 ?
C33 C34 C35 121.2(2) . . ?
C28 C34 C35 120.3(2) 3_666 . ?
C40 C35 C36 119.9(2) . . ?
C40 C35 C34 121.3(2) . . ?
C36 C35 C34 118.7(2) . . ?
C37 C36 C35 118.9(2) . . ?
C37 C36 C42 119.8(2) . . ?
C35 C36 C42 121.2(2) . . ?
C38 C37 C36 121.5(3) . . ?
C38 C37 H37 119.3 . . ?
C36 C37 H37 119.3 . . ?
C37 C38 O5 115.6(3) . . ?
C37 C38 C39 119.8(3) . . ?
O5 C38 C39 124.6(3) . . ?
C38 C39 C40 120.5(3) . . ?
C38 C39 H39 119.8 . . ?
C40 C39 H39 119.8 . . ?
C39 C40 C35 119.4(2) . . ?
C39 C40 C41 119.5(2) . . ?
C35 C40 C41 121.1(2) . . ?
C40 C41 H41A 109.5 . . ?
C40 C41 H41B 109.5 . . ?
H41A C41 H41B 109.5 . . ?
C40 C41 H41C 109.5 . . ?
H41A C41 H41C 109.5 . . ?
H41B C41 H41C 109.5 . . ?
C36 C42 H42A 109.5 . . ?
C36 C42 H42B 109.5 . . ?
H42A C42 H42B 109.5 . . ?
C36 C42 H42C 109.5 . . ?
H42A C42 H42C 109.5 . . ?
H42B C42 H42C 109.5 . . ?
O5 C43 H43A 109.5 . . ?
O5 C43 H43B 109.5 . . ?
H43A C43 H43B 109.5 . . ?
O5 C43 H43C 109.5 . . ?
H43A C43 H43C 109.5 . . ?
H43B C43 H43C 109.5 . . ?
C49 C44 C45 119.4(3) . . ?
C49 C44 C32 121.9(3) . . ?
C45 C44 C32 118.3(2) . . ?
C46 C45 C44 119.9(3) . . ?
C46 C45 C51 119.1(3) . . ?
C44 C45 C51 121.0(3) . . ?
C47 C46 C45 119.7(3) . . ?
C47 C46 H46 120.2 . . ?
C45 C46 H46 120.2 . . ?
C48 C47 C46 120.5(3) . . ?
C48 C47 O4 114.8(3) . . ?
C46 C47 O4 124.6(3) . . ?
C47 C48 C49 120.9(3) . . ?
C47 C48 H48 119.5 . . ?
C49 C48 H48 119.5 . . ?
C48 C49 C44 119.4(3) . . ?
C48 C49 C50 120.6(3) . . ?
C44 C49 C50 119.9(3) . . ?
C49 C50 H50A 109.5 . . ?
C49 C50 H50B 109.5 . . ?
H50A C50 H50B 109.5 . . ?
C49 C50 H50C 109.5 . . ?
H50A C50 H50C 109.5 . . ?
H50B C50 H50C 109.5 . . ?
C45 C51 H51A 109.5 . . ?
C45 C51 H51B 109.5 . . ?
H51A C51 H51B 109.5 . . ?
C45 C51 H51C 109.5 . . ?
H51A C51 H51C 109.5 . . ?
H51B C51 H51C 109.5 . . ?
O4 C52 H52A 109.5 . . ?
O4 C52 H52B 109.5 . . ?
H52A C52 H52B 109.5 . . ?
O4 C52 H52C 109.5 . . ?
H52A C52 H52C 109.5 . . ?
H52B C52 H52C 109.5 . . ?
C54 C53 C58 120.5(3) . . ?
C54 C53 O1 118.0(2) . . ?
C58 C53 O1 121.4(3) . . ?
C55 C54 C53 119.3(3) . . ?
C55 C54 H54 120.3 . . ?
C53 C54 H54 120.3 . . ?
C56 C55 C54 121.3(3) . . ?
C56 C55 H55 119.4 . . ?
C54 C55 H55 119.4 . . ?
C55 C56 C57 119.0(3) . . ?
C55 C56 H56 120.5 . . ?
C57 C56 H56 120.5 . . ?
C58 C57 C56 120.7(3) . . ?
C58 C57 H57 119.6 . . ?
C56 C57 H57 119.6 . . ?
C57 C58 C53 119.2(3) . . ?
C57 C58 H58 120.4 . . ?
C53 C58 H58 120.4 . . ?
C64 C59 C60 121.4(3) . . ?
C64 C59 O1 121.0(3) . . ?
C60 C59 O1 117.5(3) . . ?
C59 C60 C61 118.5(3) . . ?
C59 C60 H60 120.7 . . ?
C61 C60 H60 120.7 . . ?
C62 C61 C60 120.9(3) . . ?
C62 C61 H61 119.6 . . ?
C60 C61 H61 119.6 . . ?
C61 C62 C63 119.6(3) . . ?
C61 C62 H62 120.2 . . ?
C63 C62 H62 120.2 . . ?
C64 C63 C62 120.4(3) . . ?
C64 C63 H63 119.8 . . ?
C62 C63 H63 119.8 . . ?
C59 C64 C63 119.2(3) . . ?
C59 C64 H64 120.4 . . ?
C63 C64 H64 120.4 . . ?

loop_
_geom_bond_atom_site_label_1
_geom_bond_atom_site_label_2
_geom_bond_distance
_geom_bond_site_symmetry_2
_geom_bond_publ_flag
O1 C53 1.389(3) . ?
O1 C59 1.404(3) . ?
O2 C21 1.379(3) . ?
O2 C26 1.418(3) . ?
O3 C12 1.372(3) . ?
O3 C17 1.423(3) . ?
O4 C52 1.388(4) . ?
O4 C47 1.406(3) . ?
O5 C38 1.379(3) . ?
O5 C43 1.416(3) . ?
C1 C6 1.418(3) . ?
C1 C2 1.428(3) . ?
C1 C1 1.432(4) 3_667 ?
C2 C3 1.401(3) . ?
C2 C8 1.437(3) 3_667 ?
C3 C4 1.384(3) . ?
C3 C18 1.501(3) . ?
C4 C5 1.391(3) . ?
C4 H4 0.9300 . ?
C5 C6 1.410(3) . ?
C5 C9 1.496(3) . ?
C6 C7 1.443(3) . ?
C7 C8 1.338(3) . ?
C7 H7 0.9300 . ?
C8 C2 1.437(3) 3_667 ?
C8 H8 0.9300 . ?
C9 C10 1.404(3) . ?
C9 C14 1.412(3) . ?
C10 C11 1.398(3) . ?
C10 C16 1.504(3) . ?
C11 C12 1.385(3) . ?
C11 H11 0.9300 . ?
C12 C13 1.379(3) . ?
C13 C14 1.390(3) . ?
C13 H13 0.9300 . ?
C14 C15 1.502(3) . ?
C15 H15A 0.9600 . ?
C15 H15B 0.9600 . ?
C15 H15C 0.9600 . ?
C16 H16A 0.9600 . ?
C16 H16B 0.9600 . ?
C16 H16C 0.9600 . ?
C17 H17A 0.9600 . ?
C17 H17B 0.9600 . ?
C17 H17C 0.9600 . ?
C18 C23 1.400(3) . ?
C18 C19 1.412(3) . ?
C19 C20 1.388(3) . ?
C19 C25 1.504(3) . ?
C20 C21 1.374(3) . ?
C20 H20 0.9300 . ?
C21 C22 1.381(3) . ?
C22 C23 1.399(3) . ?
C22 H22 0.9300 . ?
C23 C24 1.504(3) . ?
C24 H24A 0.9600 . ?
C24 H24B 0.9600 . ?
C24 H24C 0.9600 . ?
C25 H25A 0.9600 . ?
C25 H25B 0.9600 . ?
C25 H25C 0.9600 . ?
C26 H26A 0.9600 . ?
C26 H26B 0.9600 . ?
C26 H26C 0.9600 . ?
C27 C31 1.414(3) 3_666 ?
C27 C28 1.421(3) . ?
C27 C27 1.433(5) 3_666 ?
C28 C34 1.410(3) 3_666 ?
C28 C29 1.434(3) . ?
C29 C30 1.354(3) . ?
C29 H29 0.9300 . ?
C30 C31 1.434(3) . ?
C30 H30 0.9300 . ?
C31 C27 1.414(3) 3_666 ?
C31 C32 1.417(3) . ?
C32 C33 1.394(3) . ?
C32 C44 1.499(4) . ?
C33 C34 1.387(4) . ?
C33 H33 0.9300 . ?
C34 C28 1.410(3) 3_666 ?
C34 C35 1.501(3) . ?
C35 C40 1.398(3) . ?
C35 C36 1.410(3) . ?
C36 C37 1.387(3) . ?
C36 C42 1.498(3) . ?
C37 C38 1.371(4) . ?
C37 H37 0.9300 . ?
C38 C39 1.390(4) . ?
C39 C40 1.393(4) . ?
C39 H39 0.9300 . ?
C40 C41 1.504(3) . ?
C41 H41A 0.9600 . ?
C41 H41B 0.9600 . ?
C41 H41C 0.9600 . ?
C42 H42A 0.9600 . ?
C42 H42B 0.9600 . ?
C42 H42C 0.9600 . ?
C43 H43A 0.9600 . ?
C43 H43B 0.9600 . ?
C43 H43C 0.9600 . ?
C44 C49 1.394(4) . ?
C44 C45 1.402(4) . ?
C45 C46 1.400(4) . ?
C45 C51 1.505(4) . ?
C46 C47 1.374(4) . ?
C46 H46 0.9300 . ?
C47 C48 1.373(4) . ?
C48 C49 1.389(4) . ?
C48 H48 0.9300 . ?
C49 C50 1.507(4) . ?
C50 H50A 0.9600 . ?
C50 H50B 0.9600 . ?
C50 H50C 0.9600 . ?
C51 H51A 0.9600 . ?
C51 H51B 0.9600 . ?
C51 H51C 0.9600 . ?
C52 H52A 0.9600 . ?
C52 H52B 0.9600 . ?
C52 H52C 0.9600 . ?
C53 C54 1.375(4) . ?
C53 C58 1.388(4) . ?
C54 C55 1.373(4) . ?
C54 H54 0.9300 . ?
C55 C56 1.371(4) . ?
C55 H55 0.9300 . ?
C56 C57 1.387(4) . ?
C56 H56 0.9300 . ?
C57 C58 1.374(4) . ?
C57 H57 0.9300 . ?
C58 H58 0.9300 . ?
C59 C64 1.369(4) . ?
C59 C60 1.374(4) . ?
C60 C61 1.398(4) . ?
C60 H60 0.9300 . ?
C61 C62 1.357(4) . ?
C61 H61 0.9300 . ?
C62 C63 1.387(4) . ?
C62 H62 0.9300 . ?
C63 C64 1.380(4) . ?
C63 H63 0.9300 . ?
C64 H64 0.9300 . ?

loop_
_geom_torsion_atom_site_label_1
_geom_torsion_atom_site_label_2
_geom_torsion_atom_site_label_3
_geom_torsion_atom_site_label_4
_geom_torsion
_geom_torsion_site_symmetry_1
_geom_torsion_site_symmetry_2
_geom_torsion_site_symmetry_3
_geom_torsion_site_symmetry_4
_geom_torsion_publ_flag
C6 C1 C2 C3 -0.2(4) . . . . ?
C1 C1 C2 C3 179.8(3) 3_667 . . . ?
C6 C1 C2 C8 179.6(2) . . . 3_667 ?
C1 C1 C2 C8 -0.4(4) 3_667 . . 3_667 ?
C1 C2 C3 C4 0.2(4) . . . . ?
C8 C2 C3 C4 -179.7(2) 3_667 . . . ?
C1 C2 C3 C18 -177.3(2) . . . . ?
C8 C2 C3 C18 2.9(4) 3_667 . . . ?
C2 C3 C4 C5 0.4(4) . . . . ?
C18 C3 C4 C5 177.9(2) . . . . ?
C3 C4 C5 C6 -0.9(4) . . . . ?
C3 C4 C5 C9 179.2(2) . . . . ?
C4 C5 C6 C1 0.8(3) . . . . ?
C9 C5 C6 C1 -179.3(2) . . . . ?
C4 C5 C6 C7 -179.5(2) . . . . ?
C9 C5 C6 C7 0.4(4) . . . . ?
C2 C1 C6 C5 -0.3(3) . . . . ?
C1 C1 C6 C5 179.7(3) 3_667 . . . ?
C2 C1 C6 C7 180.0(2) . . . . ?
C1 C1 C6 C7 0.0(4) 3_667 . . . ?
C5 C6 C7 C8 179.9(2) . . . . ?
C1 C6 C7 C8 -0.4(4) . . . . ?
C6 C7 C8 C2 0.8(4) . . . 3_667 ?
C4 C5 C9 C10 102.8(3) . . . . ?
C6 C5 C9 C10 -77.1(3) . . . . ?
C4 C5 C9 C14 -76.2(3) . . . . ?
C6 C5 C9 C14 103.9(3) . . . . ?
C14 C9 C10 C11 -1.2(3) . . . . ?
C5 C9 C10 C11 179.7(2) . . . . ?
C14 C9 C10 C16 178.2(2) . . . . ?
C5 C9 C10 C16 -0.9(3) . . . . ?
C9 C10 C11 C12 1.2(4) . . . . ?
C16 C10 C11 C12 -178.2(2) . . . . ?
C17 O3 C12 C13 -178.9(2) . . . . ?
C17 O3 C12 C11 -0.1(3) . . . . ?
C10 C11 C12 O3 -178.9(2) . . . . ?
C10 C11 C12 C13 -0.1(4) . . . . ?
O3 C12 C13 C14 178.0(2) . . . . ?
C11 C12 C13 C14 -0.9(4) . . . . ?
C12 C13 C14 C9 0.9(4) . . . . ?
C12 C13 C14 C15 -178.2(2) . . . . ?
C10 C9 C14 C13 0.2(4) . . . . ?
C5 C9 C14 C13 179.3(2) . . . . ?
C10 C9 C14 C15 179.3(2) . . . . ?
C5 C9 C14 C15 -1.7(4) . . . . ?
C4 C3 C18 C23 82.6(3) . . . . ?
C2 C3 C18 C23 -100.0(3) . . . . ?
C4 C3 C18 C19 -97.6(3) . . . . ?
C2 C3 C18 C19 79.8(3) . . . . ?
C23 C18 C19 C20 0.2(3) . . . . ?
C3 C18 C19 C20 -179.5(2) . . . . ?
C23 C18 C19 C25 -179.1(2) . . . . ?
C3 C18 C19 C25 1.2(3) . . . . ?
C18 C19 C20 C21 0.3(4) . . . . ?
C25 C19 C20 C21 179.6(2) . . . . ?
C19 C20 C21 O2 179.1(2) . . . . ?
C19 C20 C21 C22 -0.7(4) . . . . ?
C26 O2 C21 C20 173.0(2) . . . . ?
C26 O2 C21 C22 -7.3(4) . . . . ?
C20 C21 C22 C23 0.5(4) . . . . ?
O2 C21 C22 C23 -179.3(2) . . . . ?
C21 C22 C23 C18 0.0(4) . . . . ?
C21 C22 C23 C24 179.1(2) . . . . ?
C19 C18 C23 C22 -0.4(4) . . . . ?
C3 C18 C23 C22 179.4(2) . . . . ?
C19 C18 C23 C24 -179.4(2) . . . . ?
C3 C18 C23 C24 0.3(4) . . . . ?
C31 C27 C28 C34 -0.4(4) 3_666 . . 3_666 ?
C27 C27 C28 C34 179.5(3) 3_666 . . 3_666 ?
C31 C27 C28 C29 179.1(2) 3_666 . . . ?
C27 C27 C28 C29 -1.0(4) 3_666 . . . ?
C34 C28 C29 C30 -179.3(2) 3_666 . . . ?
C27 C28 C29 C30 1.3(4) . . . . ?
C28 C29 C30 C31 -0.5(4) . . . . ?
C29 C30 C31 C27 -0.4(4) . . . 3_666 ?
C29 C30 C31 C32 177.8(2) . . . . ?
C27 C31 C32 C33 -3.6(4) 3_666 . . . ?
C30 C31 C32 C33 178.2(2) . . . . ?
C27 C31 C32 C44 171.8(2) 3_666 . . . ?
C30 C31 C32 C44 -6.4(4) . . . . ?
C31 C32 C33 C34 2.0(4) . . . . ?
C44 C32 C33 C34 -173.2(2) . . . . ?
C32 C33 C34 C28 0.8(4) . . . 3_666 ?
C32 C33 C34 C35 177.6(2) . . . . ?
C33 C34 C35 C40 93.2(3) . . . . ?
C28 C34 C35 C40 -90.0(3) 3_666 . . . ?
C33 C34 C35 C36 -89.0(3) . . . . ?
C28 C34 C35 C36 87.7(3) 3_666 . . . ?
C40 C35 C36 C37 0.2(4) . . . . ?
C34 C35 C36 C37 -177.6(2) . . . . ?
C40 C35 C36 C42 180.0(2) . . . . ?
C34 C35 C36 C42 2.2(4) . . . . ?
C35 C36 C37 C38 0.2(4) . . . . ?
C42 C36 C37 C38 -179.6(2) . . . . ?
C36 C37 C38 O5 178.2(2) . . . . ?
C36 C37 C38 C39 -1.0(4) . . . . ?
C43 O5 C38 C37 174.9(2) . . . . ?
C43 O5 C38 C39 -5.9(4) . . . . ?
C37 C38 C39 C40 1.3(4) . . . . ?
O5 C38 C39 C40 -177.8(2) . . . . ?
C38 C39 C40 C35 -0.9(4) . . . . ?
C38 C39 C40 C41 178.3(2) . . . . ?
C36 C35 C40 C39 0.2(4) . . . . ?
C34 C35 C40 C39 177.9(2) . . . . ?
C36 C35 C40 C41 -179.0(2) . . . . ?
C34 C35 C40 C41 -1.3(4) . . . . ?
C33 C32 C44 C49 -99.5(3) . . . . ?
C31 C32 C44 C49 85.3(3) . . . . ?
C33 C32 C44 C45 87.4(3) . . . . ?
C31 C32 C44 C45 -87.8(3) . . . . ?
C49 C44 C45 C46 -2.0(4) . . . . ?
C32 C44 C45 C46 171.2(2) . . . . ?
C49 C44 C45 C51 179.2(2) . . . . ?
C32 C44 C45 C51 -7.6(4) . . . . ?
C44 C45 C46 C47 0.8(4) . . . . ?
C51 C45 C46 C47 179.6(3) . . . . ?
C45 C46 C47 C48 1.9(4) . . . . ?
C45 C46 C47 O4 -178.1(3) . . . . ?
C52 O4 C47 C48 -171.8(3) . . . . ?
C52 O4 C47 C46 8.2(4) . . . . ?
C46 C47 C48 C49 -3.4(4) . . . . ?
O4 C47 C48 C49 176.6(2) . . . . ?
C47 C48 C49 C44 2.1(4) . . . . ?
C47 C48 C49 C50 -175.8(3) . . . . ?
C45 C44 C49 C48 0.6(4) . . . . ?
C32 C44 C49 C48 -172.4(2) . . . . ?
C45 C44 C49 C50 178.5(2) . . . . ?
C32 C44 C49 C50 5.5(4) . . . . ?
C59 O1 C53 C54 142.9(2) . . . . ?
C59 O1 C53 C58 -40.3(3) . . . . ?
C58 C53 C54 C55 0.9(4) . . . . ?
O1 C53 C54 C55 177.7(2) . . . . ?
C53 C54 C55 C56 0.5(4) . . . . ?
C54 C55 C56 C57 -1.2(4) . . . . ?
C55 C56 C57 C58 0.6(4) . . . . ?
C56 C57 C58 C53 0.7(4) . . . . ?
C54 C53 C58 C57 -1.4(4) . . . . ?
O1 C53 C58 C57 -178.1(2) . . . . ?
C53 O1 C59 C64 -46.1(3) . . . . ?
C53 O1 C59 C60 136.8(2) . . . . ?
C64 C59 C60 C61 0.3(4) . . . . ?
O1 C59 C60 C61 177.4(2) . . . . ?
C59 C60 C61 C62 0.5(4) . . . . ?
C60 C61 C62 C63 -1.0(4) . . . . ?
C61 C62 C63 C64 0.8(4) . . . . ?
C60 C59 C64 C63 -0.5(4) . . . . ?
O1 C59 C64 C63 -177.5(2) . . . . ?
C62 C63 C64 C59 -0.1(4) . . . . ?
